data_2240267
loop_
_publ_author_name
'Vinayagam, V.'
'Mohan Raj, J.'
'Murugavel, S.'
'Selvakumar, R.'
'Bakthadoss, M.'

_publ_section_title
;
 Crystal structure of
 (<i>Z</i>)-3-(4-methoxybenzylidene)-2,3-dihydrobenzo[<i>b</i>][1,4]thiazepin-4(5<i>H</i>)-one
;
_journal_coeditor_code TK5350
_journal_issue 1
_journal_name_full 'Acta Crystallographica Section E'
_journal_page_first o21
_journal_page_last o22
_journal_paper_doi 10.1107/S2056989014026267
_journal_volume 71
_journal_year 2015
_chemical_formula_iupac 'C17 H15 N O2 S'
_chemical_formula_moiety 'C17 H15 N O2 S'
_chemical_formula_sum 'C17 H15 N O2 S'
_chemical_formula_weight 297.36
_chemical_name_systematic (<i>Z</i>)-3-(4-Methoxybenzylidene)-2,3-dihydrobenzo[<i>b</i>][1,4]thiazepin-4(5<i>H</i>)-one
_space_group_IT_number 15
_symmetry_cell_setting monoclinic
_symmetry_space_group_name_Hall '-C 2yc'
_symmetry_space_group_name_H-M 'C 1 2/c 1'
_atom_sites_solution_hydrogens geom
_atom_sites_solution_primary direct
_atom_sites_solution_secondary difmap
_audit_creation_method SHELXL-97
_cell_angle_alpha 90.000
_cell_angle_beta 101.091(4)
_cell_angle_gamma 90.000
_cell_formula_units_Z 8
_cell_length_a 21.434(5)
_cell_length_b 5.715(4)
_cell_length_c 23.870(5)
_cell_measurement_reflns_used 4132
_cell_measurement_temperature 293(2)
_cell_measurement_theta_max 29.9
_cell_measurement_theta_min 1.7
_cell_volume 2869(2)
_computing_cell_refinement
;
APEX2 and SAINT (Bruker, 2004)
;
_computing_data_collection
;
APEX2 (Bruker, 2004)
;
_computing_data_reduction
;
SAINT and XPREP (Bruker, 2004)
;
_computing_molecular_graphics
;
ORTEP-3 for Windows (Farrugia, 2012)
;
_computing_publication_material
;
SHELXL97 (Sheldrick, 2008) and PLATON (Spek, 2009)
;
_computing_structure_refinement
;
SHELXL97 (Sheldrick, 2008)
;
_computing_structure_solution
;
SHELXS97 (Sheldrick, 2008)
;
_diffrn_ambient_temperature 293(2)
_diffrn_detector_area_resol_mean 10.0
_diffrn_measured_fraction_theta_full 0.992
_diffrn_measured_fraction_theta_max 0.992
_diffrn_measurement_device_type 'Bruker APEXII CCD'
_diffrn_measurement_method '\w scans'
_diffrn_radiation_monochromator graphite
_diffrn_radiation_source 'fine-focus sealed tube'
_diffrn_radiation_type MoK\a
_diffrn_radiation_wavelength 0.71073
_diffrn_reflns_av_R_equivalents 0.0275
_diffrn_reflns_av_sigmaI/netI 0.0246
_diffrn_reflns_limit_h_max 24
_diffrn_reflns_limit_h_min -30
_diffrn_reflns_limit_k_max 8
_diffrn_reflns_limit_k_min -7
_diffrn_reflns_limit_l_max 32
_diffrn_reflns_limit_l_min -33
_diffrn_reflns_number 17286
_diffrn_reflns_theta_full 29.89
_diffrn_reflns_theta_max 29.89
_diffrn_reflns_theta_min 1.74
_diffrn_standards_number 0
_exptl_absorpt_coefficient_mu 0.229
_exptl_absorpt_correction_T_max 0.944
_exptl_absorpt_correction_T_min 0.934
_exptl_absorpt_correction_type multi-scan
_exptl_absorpt_process_details
;
(SADABS; Sheldrick, 1996)
;
_exptl_crystal_colour colourless
_exptl_crystal_density_diffrn 1.377
_exptl_crystal_density_method 'not measured'
_exptl_crystal_description block
_exptl_crystal_F_000 1248
_exptl_crystal_size_max 0.30
_exptl_crystal_size_mid 0.30
_exptl_crystal_size_min 0.25
_refine_diff_density_max 0.250
_refine_diff_density_min -0.340
_refine_ls_extinction_method none
_refine_ls_goodness_of_fit_ref 1.025
_refine_ls_hydrogen_treatment constr
_refine_ls_matrix_type full
_refine_ls_number_parameters 210
_refine_ls_number_reflns 4099
_refine_ls_number_restraints 4
_refine_ls_restrained_S_all 1.046
_refine_ls_R_factor_all 0.0731
_refine_ls_R_factor_gt 0.0449
_refine_ls_shift/su_max 0.000
_refine_ls_shift/su_mean 0.000
_refine_ls_structure_factor_coef Fsqd
_refine_ls_weighting_details 'calc w=1/[\s^2^(Fo^2^)+(0.0647P)^2^+1.1615P] where P=(Fo^2^+2Fc^2^)/3'
_refine_ls_weighting_scheme calc
_refine_ls_wR_factor_gt 0.1201
_refine_ls_wR_factor_ref 0.1389
_reflns_number_gt 2744
_reflns_number_total 4099
_reflns_threshold_expression I>2\s(I)
_cod_data_source_file tk5350sup1.cif
_cod_data_source_block I
_cod_original_sg_symbol_H-M 'C 2/c'
_cod_database_code 2240267
_cod_database_fobs_code 2240267

loop_
_symmetry_equiv_pos_as_xyz
'x, y, z'
'-x, y, -z+1/2'
'x+1/2, y+1/2, z'
'-x+1/2, y+1/2, -z+1/2'
'-x, -y, -z'
'x, -y, z-1/2'
'-x+1/2, -y+1/2, -z'
'x+1/2, -y+1/2, z-1/2'

loop_
_atom_site_type_symbol
_atom_site_label
_atom_site_fract_x
_atom_site_fract_y
_atom_site_fract_z
_atom_site_U_iso_or_equiv
_atom_site_adp_type
_atom_site_calc_flag
_atom_site_refinement_flags
_atom_site_occupancy
_atom_site_symmetry_multiplicity
_atom_site_disorder_assembly
_atom_site_disorder_group
C C2 -0.05513(8) 0.5769(3) 0.10567(7) 0.0516(4) Uani d . 1 1 A .
C C3 -0.09963(11) 0.7568(3) 0.10107(9) 0.0689(5) Uani d . 1 1 . .
H H3 -0.1001 0.8512 0.1327 0.083 Uiso calc R 1 1 . .
C C4 -0.14266(12) 0.8004(4) 0.05193(10) 0.0790(6) Uani d . 1 1 . .
H H4 -0.1718 0.9219 0.0503 0.095 Uiso calc R 1 1 . .
C C5 -0.14211(10) 0.6629(4) 0.00527(10) 0.0722(5) Uani d . 1 1 . .
H H5 -0.1708 0.6906 -0.0286 0.087 Uiso calc R 1 1 . .
C C6 -0.09941(10) 0.4851(4) 0.00854(9) 0.0691(5) Uani d . 1 1 . .
H H6 -0.0996 0.3927 -0.0236 0.083 Uiso calc R 1 1 . .
C C7 -0.05515(8) 0.4357(3) 0.05837(8) 0.0525(4) Uani d . 1 1 . .
C C8 0.03347(9) 0.1194(3) 0.08459(7) 0.0549(4) Uani d D 1 1 . .
C C10 0.10676(9) 0.0681(3) 0.17287(7) 0.0528(4) Uani d D 1 1 . .
H H10A 0.1284 -0.0130 0.1487 0.063 Uiso calc PR 0.489(4) 1 A 1
H H10B 0.1093 -0.0785 0.1566 0.063 Uiso d PR 0.511(4) 1 A 2
C C11 0.14272(8) 0.0921(3) 0.23129(7) 0.0474(4) Uani d . 1 1 A .
C C12 0.13743(8) 0.2801(3) 0.26731(7) 0.0534(4) Uani d . 1 1 . .
H H12 0.1074 0.3957 0.2549 0.064 Uiso calc R 1 1 A .
C C13 0.17552(8) 0.2999(3) 0.32082(7) 0.0525(4) Uani d . 1 1 A .
H H13 0.1710 0.4276 0.3439 0.063 Uiso calc R 1 1 . .
C C14 0.22010(8) 0.1302(3) 0.33987(7) 0.0492(4) Uani d . 1 1 . .
C C15 0.22513(8) -0.0627(3) 0.30585(8) 0.0551(4) Uani d . 1 1 A .
H H15 0.2542 -0.1806 0.3190 0.066 Uiso calc R 1 1 . .
C C16 0.18736(8) -0.0793(3) 0.25292(8) 0.0533(4) Uani d . 1 1 . .
H H16 0.1915 -0.2093 0.2305 0.064 Uiso calc R 1 1 A .
C C17 0.26254(13) 0.3437(5) 0.42387(10) 0.0895(7) Uani d . 1 1 . .
H H17A 0.2716 0.4752 0.4017 0.134 Uiso calc R 1 1 A .
H H17B 0.2950 0.3305 0.4576 0.134 Uiso calc R 1 1 . .
H H17C 0.2220 0.3656 0.4346 0.134 Uiso calc R 1 1 . .
N N1 -0.01563(7) 0.2418(3) 0.05307(6) 0.0610(4) Uani d . 1 1 A .
H H1 -0.0258 0.1826 0.0194 0.073 Uiso calc R 1 1 . .
O O1 0.05465(6) -0.0461(2) 0.06174(5) 0.0605(3) Uani d . 1 1 A .
O O2 0.26115(6) 0.1372(2) 0.39107(6) 0.0691(4) Uani d . 1 1 A .
S S1 -0.00374(3) 0.55138(8) 0.17212(2) 0.06381(18) Uani d D 1 1 . .
C C1A 0.00694(16) 0.2393(5) 0.18212(13) 0.0438(8) Uani d PD 0.489(4) 1 A 1
H H1A 0.0222 0.2080 0.2224 0.053 Uiso calc PR 0.489(4) 1 A 1
H H1B -0.0340 0.1629 0.1710 0.053 Uiso calc PR 0.489(4) 1 A 1
C C9A 0.05207(17) 0.1363(7) 0.14902(14) 0.0425(8) Uani d PD 0.489(4) 1 A 1
C C1B 0.06528(16) 0.4832(6) 0.14859(14) 0.0529(9) Uani d PD 0.511(4) 1 A 2
H H1C 0.0661 0.5669 0.1134 0.063 Uiso calc PR 0.511(4) 1 A 2
H H1D 0.1016 0.5338 0.1768 0.063 Uiso calc PR 0.511(4) 1 A 2
C C9B 0.07040(18) 0.2265(6) 0.13852(15) 0.0467(8) Uani d PD 0.511(4) 1 A 2

loop_
_atom_site_aniso_label
_atom_site_aniso_U_11
_atom_site_aniso_U_22
_atom_site_aniso_U_33
_atom_site_aniso_U_12
_atom_site_aniso_U_13
_atom_site_aniso_U_23
C2 0.0612(10) 0.0418(8) 0.0559(9) -0.0078(7) 0.0218(8) -0.0015(7)
C3 0.0945(15) 0.0501(10) 0.0679(12) 0.0085(10) 0.0301(11) 0.0005(9)
C4 0.0937(16) 0.0612(12) 0.0861(15) 0.0218(11) 0.0275(13) 0.0105(11)
C5 0.0695(12) 0.0685(13) 0.0761(13) 0.0072(10) 0.0079(10) 0.0050(11)
C6 0.0674(12) 0.0676(12) 0.0677(12) 0.0064(10) 0.0018(9) -0.0141(10)
C7 0.0505(9) 0.0505(9) 0.0570(9) -0.0039(7) 0.0117(7) -0.0085(7)
C8 0.0606(10) 0.0570(10) 0.0470(9) 0.0012(8) 0.0105(8) -0.0085(7)
C10 0.0680(11) 0.0419(8) 0.0494(9) -0.0073(8) 0.0134(8) -0.0044(7)
C11 0.0530(9) 0.0431(8) 0.0481(8) -0.0056(7) 0.0147(7) -0.0008(6)
C12 0.0564(10) 0.0456(9) 0.0562(9) 0.0089(7) 0.0060(8) -0.0005(7)
C13 0.0556(10) 0.0487(9) 0.0530(9) 0.0055(7) 0.0097(7) -0.0071(7)
C14 0.0464(8) 0.0509(9) 0.0514(9) 0.0014(7) 0.0122(7) 0.0047(7)
C15 0.0538(10) 0.0464(9) 0.0658(11) 0.0106(7) 0.0135(8) 0.0047(8)
C16 0.0601(10) 0.0418(8) 0.0614(10) 0.0026(7) 0.0200(8) -0.0054(7)
C17 0.1079(18) 0.0866(16) 0.0624(12) 0.0135(14) -0.0125(12) -0.0123(12)
N1 0.0660(9) 0.0634(9) 0.0499(8) 0.0091(7) 0.0020(7) -0.0183(7)
O1 0.0781(8) 0.0546(7) 0.0481(7) 0.0079(6) 0.0104(6) -0.0085(5)
O2 0.0680(8) 0.0720(9) 0.0597(8) 0.0116(7) -0.0064(6) 0.0002(7)
S1 0.0906(4) 0.0514(3) 0.0512(3) -0.0002(2) 0.0179(2) -0.00693(19)
C1A 0.0543(18) 0.0415(16) 0.0383(15) -0.0025(13) 0.0156(13) -0.0022(12)
C9A 0.048(2) 0.0385(18) 0.0434(17) -0.0072(15) 0.0143(15) -0.0046(14)
C1B 0.063(2) 0.0443(17) 0.0482(17) -0.0116(14) 0.0023(15) 0.0032(13)
C9B 0.0474(19) 0.0451(19) 0.0477(18) -0.0094(15) 0.0093(15) -0.0068(15)

loop_
_atom_type_symbol
_atom_type_description
_atom_type_scat_dispersion_real
_atom_type_scat_dispersion_imag
_atom_type_scat_source
C C 0.0033 0.0016 'International Tables Vol C Tables 4.2.6.8 and 6.1.1.4'
H H 0.0000 0.0000 'International Tables Vol C Tables 4.2.6.8 and 6.1.1.4'
N N 0.0061 0.0033 'International Tables Vol C Tables 4.2.6.8 and 6.1.1.4'
O O 0.0106 0.0060 'International Tables Vol C Tables 4.2.6.8 and 6.1.1.4'
S S 0.1246 0.1234 'International Tables Vol C Tables 4.2.6.8 and 6.1.1.4'

loop_
_geom_angle_atom_site_label_1
_geom_angle_atom_site_label_2
_geom_angle_atom_site_label_3
_geom_angle
C7 C2 C3 118.18(18)
C7 C2 S1 126.08(14)
C3 C2 S1 115.74(14)
C4 C3 C2 122.73(19)
C4 C3 H3 118.6
C2 C3 H3 118.6
C5 C4 C3 119.0(2)
C5 C4 H4 120.5
C3 C4 H4 120.5
C6 C5 C4 119.7(2)
C6 C5 H5 120.2
C4 C5 H5 120.2
C5 C6 C7 122.6(2)
C5 C6 H6 118.7
C7 C6 H6 118.7
C2 C7 C6 117.89(17)
C2 C7 N1 128.43(17)
C6 C7 N1 113.67(16)
O1 C8 N1 117.68(15)
O1 C8 C9B 121.1(2)
N1 C8 C9B 119.10(19)
O1 C8 C9A 117.03(19)
N1 C8 C9A 123.48(18)
C9B C8 C9A 27.63(14)
C9A C10 C9B 31.63(17)
C9A C10 C11 132.4(2)
C9B C10 C11 130.31(19)
C9A C10 H10A 113.8
C9B C10 H10A 104.7
C11 C10 H10A 113.8
C9A C10 H10B 102.4
C9B C10 H10B 114.8
C11 C10 H10B 114.9
H10A C10 H10B 38.2
C12 C11 C16 116.35(16)
C12 C11 C10 124.67(15)
C16 C11 C10 118.94(15)
C13 C12 C11 121.95(16)
C13 C12 H12 119.0
C11 C12 H12 119.0
C14 C13 C12 119.80(16)
C14 C13 H13 120.1
C12 C13 H13 120.1
O2 C14 C13 124.28(16)
O2 C14 C15 116.08(15)
C13 C14 C15 119.64(16)
C16 C15 C14 119.87(15)
C16 C15 H15 120.1
C14 C15 H15 120.1
C15 C16 C11 122.34(16)
C15 C16 H16 118.8
C11 C16 H16 118.8
O2 C17 H17A 109.5
O2 C17 H17B 109.5
H17A C17 H17B 109.5
O2 C17 H17C 109.5
H17A C17 H17C 109.5
H17B C17 H17C 109.5
C8 N1 C7 139.85(15)
C8 N1 H1 110.1
C7 N1 H1 110.1
C14 O2 C17 117.57(15)
C1B S1 C2 98.80(12)
C1B S1 C1A 74.06(15)
C2 S1 C1A 104.06(12)
C9A C1A S1 113.6(2)
C9A C1A H1A 108.8
S1 C1A H1A 108.8
C9A C1A H1B 108.8
S1 C1A H1B 108.8
H1A C1A H1B 107.7
C10 C9A C1A 121.8(3)
C10 C9A C8 118.6(2)
C1A C9A C8 119.6(3)
C9B C1B S1 111.6(2)
C9B C1B H1C 109.3
S1 C1B H1C 109.3
C9B C1B H1D 109.3
S1 C1B H1D 109.3
H1C C1B H1D 108.0
C10 C9B C1B 127.4(3)
C10 C9B C8 113.0(2)
C1B C9B C8 119.6(3)

loop_
_geom_bond_atom_site_label_1
_geom_bond_atom_site_label_2
_geom_bond_distance
C2 C7 1.388(2)
C2 C3 1.392(3)
C2 S1 1.7545(19)
C3 C4 1.368(3)
C3 H3 0.9300
C4 C5 1.365(3)
C4 H4 0.9300
C5 C6 1.360(3)
C5 H5 0.9300
C6 C7 1.400(3)
C6 H6 0.9300
C7 N1 1.415(2)
C8 O1 1.222(2)
C8 N1 1.363(2)
C8 C9B 1.505(4)
C8 C9A 1.516(4)
C10 C9A 1.262(4)
C10 C9B 1.361(4)
C10 C11 1.464(2)
C10 H10A 0.9300
C10 H10B 0.9300
C11 C12 1.395(2)
C11 C16 1.397(2)
C12 C13 1.382(2)
C12 H12 0.9300
C13 C14 1.376(2)
C13 H13 0.9300
C14 O2 1.362(2)
C14 C15 1.386(2)
C15 C16 1.367(2)
C15 H15 0.9300
C16 H16 0.9300
C17 O2 1.413(3)
C17 H17A 0.9600
C17 H17B 0.9600
C17 H17C 0.9600
N1 H1 0.8600
S1 C1B 1.725(3)
S1 C1A 1.808(3)
C1A C9A 1.484(4)
C1A H1A 0.9700
C1A H1B 0.9700
C1B C9B 1.494(4)
C1B H1C 0.9700
C1B H1D 0.9700

loop_
_geom_hbond_atom_site_label_D
_geom_hbond_atom_site_label_H
_geom_hbond_atom_site_label_A
_geom_hbond_site_symmetry_A
_geom_hbond_distance_DH
_geom_hbond_distance_HA
_geom_hbond_distance_DA
_geom_hbond_angle_DHA
N1 H1 O1 5 0.86 2.07 2.9291(18) 177
C6 H6 O1 5 0.93 2.45 3.263(3) 146
C1B H1C O1 1_565 0.97 2.52 3.377(4) 147

loop_
_geom_torsion_atom_site_label_1
_geom_torsion_atom_site_label_2
_geom_torsion_atom_site_label_3
_geom_torsion_atom_site_label_4
_geom_torsion
C7 C2 C3 C4 -0.6(3)
S1 C2 C3 C4 179.50(17)
C2 C3 C4 C5 -0.1(3)
C3 C4 C5 C6 0.5(3)
C4 C5 C6 C7 -0.1(4)
C3 C2 C7 C6 0.9(3)
S1 C2 C7 C6 -179.14(14)
C3 C2 C7 N1 -178.87(18)
S1 C2 C7 N1 1.1(3)
C5 C6 C7 C2 -0.6(3)
C5 C6 C7 N1 179.2(2)
C9A C10 C11 C12 -30.8(4)
C9B C10 C11 C12 11.7(4)
C9A C10 C11 C16 151.4(3)
C9B C10 C11 C16 -166.1(3)
C16 C11 C12 C13 1.9(2)
C10 C11 C12 C13 -175.93(16)
C11 C12 C13 C14 -0.2(3)
C12 C13 C14 O2 177.88(16)
C12 C13 C14 C15 -1.9(3)
O2 C14 C15 C16 -177.57(15)
C13 C14 C15 C16 2.2(3)
C14 C15 C16 C11 -0.4(3)
C12 C11 C16 C15 -1.6(2)
C10 C11 C16 C15 176.40(16)
O1 C8 N1 C7 -179.9(2)
C9B C8 N1 C7 -16.1(4)
C9A C8 N1 C7 15.9(4)
C2 C7 N1 C8 -1.1(4)
C6 C7 N1 C8 179.1(2)
C13 C14 O2 C17 -7.0(3)
C15 C14 O2 C17 172.7(2)
C7 C2 S1 C1B 39.04(18)
C3 C2 S1 C1B -141.03(17)
C7 C2 S1 C1A -36.62(18)
C3 C2 S1 C1A 143.31(16)
C1B S1 C1A C9A -17.3(2)
C2 S1 C1A C9A 78.0(2)
C9B C10 C9A C1A -109.5(6)
C11 C10 C9A C1A -8.6(6)
C9B C10 C9A C8 68.3(4)
C11 C10 C9A C8 169.3(2)
S1 C1A C9A C10 107.7(4)
S1 C1A C9A C8 -70.1(4)
O1 C8 C9A C10 34.1(4)
N1 C8 C9A C10 -161.6(3)
C9B C8 C9A C10 -71.9(4)
O1 C8 C9A C1A -148.0(3)
N1 C8 C9A C1A 16.3(4)
C9B C8 C9A C1A 105.9(6)
C2 S1 C1B C9B -85.8(2)
C1A S1 C1B C9B 16.4(2)
C9A C10 C9B C1B 118.0(6)
C11 C10 C9B C1B 10.1(6)
C9A C10 C9B C8 -63.2(4)
C11 C10 C9B C8 -171.13(19)
S1 C1B C9B C10 -102.3(4)
S1 C1B C9B C8 79.0(4)
O1 C8 C9B C10 -32.2(4)
N1 C8 C9B C10 164.6(2)
C9A C8 C9B C10 57.2(4)
O1 C8 C9B C1B 146.6(3)
N1 C8 C9B C1B -16.6(4)
C9A C8 C9B C1B -123.9(6)
